data_4515675
loop_
_publ_author_name
'Shu, Wei'
'Merino, Est\'ibaliz'
'Nevado, Cristina'

_publ_section_title
;
 Visible Light Mediated, Redox Neutral Remote 1,6-Difunctionalizations of
 Alkenes
;
_journal_issue 7
_journal_name_full 'ACS Catalysis'
_journal_page_first 6401
_journal_paper_doi 10.1021/acscatal.8b00707
_journal_volume 8
_journal_year 2018
_chemical_absolute_configuration ad
_chemical_formula_moiety 'C17 H20 O7'
_chemical_formula_sum 'C17 H20 O7'
_chemical_formula_weight 336.33
_space_group_crystal_system orthorhombic
_space_group_IT_number 29
_space_group_name_Hall 'P 2c -2ac'
_space_group_name_H-M_alt 'P c a 21'
_atom_sites_solution_hydrogens mixed
_audit_creation_method SHELXL-2017/1
_cell_angle_alpha 90
_cell_angle_beta 90
_cell_angle_gamma 90
_cell_formula_units_Z 8
_cell_length_a 12.9176(3)
_cell_length_b 15.1730(3)
_cell_length_c 16.7769(3)
_cell_measurement_reflns_used 16172
_cell_measurement_temperature 240(2)
_cell_measurement_theta_max 73.8680
_cell_measurement_theta_min 2.8670
_cell_volume 3288.25(12)
_computing_cell_refinement 'CrysAlisPro, Version 1.171.38.46 (Rigaku Oxford Diffraction, 2017)'
_computing_data_collection 'CrysAlisPro, Version 1.171.38.46 (Rigaku Oxford Diffraction, 2017)'
_computing_data_reduction 'CrysAlisPro, Version 1.171.38.46 (Rigaku Oxford Diffraction, 2017)'
_computing_molecular_graphics 'ORTEPII (Johnson, 1976)'
_computing_publication_material 'SHELXL-2017 and PLATON (Spek, 2015)'
_computing_structure_refinement 'SHELXL-2017 (Sheldrick, 2015b)'
_computing_structure_solution 'SHELXT-2014 (Sheldrick, 2015a)'
_diffrn_ambient_environment N~2~
_diffrn_ambient_temperature 240(2)
_diffrn_detector 'CCD area detector'
_diffrn_detector_area_resol_mean 10.3801
_diffrn_detector_type 'Atlas CCD area detector on \k goniostat'
_diffrn_measured_fraction_theta_full 1.000
_diffrn_measured_fraction_theta_max 0.994
_diffrn_measurement_device 'four-circle \k-geometry diffractometer'
_diffrn_measurement_device_type 'Oxford Diffraction SuperNova, dual radiation diffractometer'
_diffrn_measurement_method '\w scans'
_diffrn_radiation_monochromator mirror
_diffrn_radiation_probe x-ray
_diffrn_radiation_type 'Cu K\a'
_diffrn_radiation_wavelength 1.54184
_diffrn_reflns_av_R_equivalents 0.0181
_diffrn_reflns_av_unetI/netI 0.0119
_diffrn_reflns_Laue_measured_fraction_full 1.000
_diffrn_reflns_Laue_measured_fraction_max 0.994
_diffrn_reflns_limit_h_max 15
_diffrn_reflns_limit_h_min -15
_diffrn_reflns_limit_k_max 18
_diffrn_reflns_limit_k_min -18
_diffrn_reflns_limit_l_max 20
_diffrn_reflns_limit_l_min -20
_diffrn_reflns_number 31344
_diffrn_reflns_point_group_measured_fraction_full 0.992
_diffrn_reflns_point_group_measured_fraction_max 0.979
_diffrn_reflns_theta_full 67.684
_diffrn_reflns_theta_max 74.444
_diffrn_reflns_theta_min 2.912
_diffrn_source 'micro-focus sealed X-ray tube'
_diffrn_source_type 'SuperNova (Cu) X-ray source'
_exptl_absorpt_coefficient_mu 0.893
_exptl_absorpt_correction_T_max 1.00000
_exptl_absorpt_correction_T_min 0.89611
_exptl_absorpt_correction_type multi-scan
_exptl_absorpt_process_details
;
Empirical absorption correction using spherical harmonics,
implemented in the SCALE3 ABSPACK scaling algorithm.
CrysAlisPro, Version 1.171.38.46 (Rigaku Oxford Diffraction, 2015)
;
_exptl_crystal_colour colourless
_exptl_crystal_density_diffrn 1.359
_exptl_crystal_description tablet
_exptl_crystal_F_000 1424
_exptl_crystal_size_max 0.20
_exptl_crystal_size_mid 0.15
_exptl_crystal_size_min 0.09
_refine_diff_density_max 0.359
_refine_diff_density_min -0.215
_refine_diff_density_rms 0.038
_refine_ls_abs_structure_details
;
 Flack x determined using 2805 quotients [(I+)-(I-)]/[(I+)+(I-)]
 (Parsons, Flack and Wagner, Acta Cryst. B69 (2013) 249-259).
;
_refine_ls_abs_structure_Flack 0.07(4)
_refine_ls_extinction_method none
_refine_ls_goodness_of_fit_ref 1.053
_refine_ls_hydrogen_treatment constr
_refine_ls_matrix_type full
_refine_ls_number_parameters 683
_refine_ls_number_reflns 6583
_refine_ls_number_restraints 776
_refine_ls_restrained_S_all 1.133
_refine_ls_R_factor_all 0.0545
_refine_ls_R_factor_gt 0.0527
_refine_ls_shift/su_max 0.000
_refine_ls_shift/su_mean 0.000
_refine_ls_structure_factor_coef Fsqd
_refine_ls_weighting_details 'w=1/[\s^2^(Fo^2^)+(0.0974P)^2^+0.7141P] where P=(Fo^2^+2Fc^2^)/3'
_refine_ls_weighting_scheme calc
_refine_ls_wR_factor_gt 0.1579
_refine_ls_wR_factor_ref 0.1606
_reflns_Friedel_coverage 0.901
_reflns_Friedel_fraction_full 0.984
_reflns_Friedel_fraction_max 0.964
_reflns_number_gt 6288
_reflns_number_total 6583
_reflns_threshold_expression 'I > 2\s(I)'
_cod_data_source_file cs8b00707_si_002.cif
_cod_data_source_block NV1740
_cod_depositor_comments
;
The following automatic conversions were performed:

data item '_atom_sites_solution_hydrogens' value 'geom & difmap' was
changed to 'mixed'.

Automatic conversion script
Id: cif_fix_values 6909 2019-04-08 15:41:33Z antanas 
;
_cod_database_code 4515675
_shelx_shelxl_version_number 2017/1
_shelx_space_group_comment
;
The symmetry employed for this shelxl refinement is uniquely defined
by the following loop, which should always be used as a source of
symmetry information in preference to the above space-group names.
They are only intended as comments.
;
_oxdiff_exptl_absorpt_empirical_full_min 0.805
_oxdiff_exptl_absorpt_empirical_full_max 1.245
_oxdiff_exptl_absorpt_empirical_details
;
Empirical correction (ABSPACK) includes:
- Absorption correction using spherical harmonics
- Frame scaling
;

loop_
_space_group_symop_operation_xyz
'x, y, z'
'-x, -y, z+1/2'
'x+1/2, -y, z'
'-x+1/2, y, z+1/2'

loop_
_atom_site_label
_atom_site_type_symbol
_atom_site_fract_x
_atom_site_fract_y
_atom_site_fract_z
_atom_site_U_iso_or_equiv
_atom_site_adp_type
_atom_site_occupancy
_atom_site_site_symmetry_order
_atom_site_calc_flag
_atom_site_refinement_flags_posn
_atom_site_refinement_flags_adp
_atom_site_refinement_flags_occupancy
_atom_site_disorder_assembly
_atom_site_disorder_group
O1 O -0.1186(4) 0.1739(4) 0.7292(4) 0.0852(13) Uani 0.715(5) 1 d D U P A 1
O2 O 0.3661(3) 0.2350(2) 0.7644(3) 0.0587(9) Uani 0.715(5) 1 d D U P A 1
C1 C -0.1621(6) 0.2179(6) 0.6643(6) 0.097(2) Uani 0.715(5) 1 d D U P A 1
H11 H -0.147720 0.185394 0.615827 0.145 Uiso 0.715(5) 1 calc R U P A 1
H12 H -0.132526 0.276520 0.660384 0.145 Uiso 0.715(5) 1 calc R U P A 1
H13 H -0.236424 0.222505 0.671711 0.145 Uiso 0.715(5) 1 calc R U P A 1
C2 C -0.0117(4) 0.1750(11) 0.7371(5) 0.0716(12) Uani 0.715(5) 1 d D U P A 1
C3 C 0.0549(5) 0.2034(5) 0.6797(4) 0.0719(13) Uani 0.715(5) 1 d D U P A 1
H3 H 0.029809 0.227044 0.631673 0.086 Uiso 0.715(5) 1 calc R U P A 1
C4 C 0.1623(5) 0.1968(4) 0.6936(4) 0.0657(12) Uani 0.715(5) 1 d D U P A 1
H41 H 0.208751 0.217122 0.654630 0.079 Uiso 0.715(5) 1 calc R U P A 1
C5 C 0.2006(4) 0.1611(3) 0.7634(3) 0.0541(10) Uani 0.715(5) 1 d D U P A 1
C6 C 0.1285(4) 0.1310(4) 0.8196(4) 0.0614(11) Uani 0.715(5) 1 d D U P A 1
H6 H 0.151987 0.107315 0.868088 0.074 Uiso 0.715(5) 1 calc R U P A 1
C7 C 0.0237(5) 0.1356(4) 0.8048(4) 0.0678(14) Uani 0.715(5) 1 d D U P A 1
H7 H -0.023506 0.111507 0.841534 0.081 Uiso 0.715(5) 1 calc R U P A 1
C8 C 0.3132(3) 0.1515(3) 0.7782(3) 0.0518(10) Uani 0.715(5) 1 d D U P A 1
H8 H 0.324062 0.133422 0.834234 0.062 Uiso 0.715(5) 1 calc R U P A 1
O1A O -0.1198(6) 0.1944(10) 0.7665(8) 0.079(2) Uani 0.285(5) 1 d D U P A 2
O2A O 0.3590(5) 0.2416(5) 0.7163(7) 0.061(2) Uani 0.285(5) 1 d D U P A 2
C1A C -0.1902(10) 0.2253(14) 0.7097(12) 0.086(3) Uani 0.285(5) 1 d D U P A 2
H104 H -0.190008 0.186319 0.663902 0.129 Uiso 0.285(5) 1 calc R U P A 2
H105 H -0.170477 0.284186 0.693127 0.129 Uiso 0.285(5) 1 calc R U P A 2
H106 H -0.259087 0.226852 0.732760 0.129 Uiso 0.285(5) 1 calc R U P A 2
C2A C -0.0195(7) 0.177(3) 0.7402(10) 0.0722(17) Uani 0.285(5) 1 d D U P A 2
C3A C 0.0154(9) 0.2049(13) 0.6676(7) 0.069(2) Uani 0.285(5) 1 d D U P A 2
H3A H -0.030399 0.229279 0.630070 0.082 Uiso 0.285(5) 1 calc R U P A 2
C4A C 0.1212(8) 0.1964(9) 0.6503(6) 0.065(2) Uani 0.285(5) 1 d D U P A 2
H4A H 0.144719 0.209065 0.598559 0.078 Uiso 0.285(5) 1 calc R U P A 2
C5A C 0.1920(6) 0.1697(8) 0.7077(7) 0.0579(19) Uani 0.285(5) 1 d D U P A 2
C6A C 0.1530(7) 0.1489(10) 0.7831(7) 0.0623(19) Uani 0.285(5) 1 d D U P A 2
H6A H 0.198264 0.128948 0.823047 0.075 Uiso 0.285(5) 1 calc R U P A 2
C7A C 0.0486(7) 0.1574(13) 0.7997(6) 0.069(2) Uani 0.285(5) 1 d D U P A 2
H7A H 0.024524 0.149624 0.852146 0.083 Uiso 0.285(5) 1 calc R U P A 2
C8A C 0.3039(6) 0.1627(5) 0.6893(6) 0.056(2) Uani 0.285(5) 1 d D U P A 2
H8A H 0.310582 0.160404 0.630505 0.067 Uiso 0.285(5) 1 calc R U P A 2
O3 O 0.5205(3) 0.28201(19) 0.7286(2) 0.0824(9) Uani 1 1 d . . . . .
O4 O 0.5125(2) 0.0769(2) 0.84849(17) 0.0768(8) Uani 1 1 d . . . . .
H4 H 0.692003 0.092950 0.814761 0.115 Uiso 0.5 1 d R U P . .
O5 O 0.6475(2) 0.0915(2) 0.76852(19) 0.0768(8) Uani 1 1 d . . . . .
H5 H 0.545313 0.058606 0.887968 0.115 Uiso 0.5 1 d R U P . .
O6 O 0.7288(2) 0.0518(2) 0.3932(2) 0.0789(8) Uani 1 1 d . . . . .
O7 O 0.8671(3) 0.0388(4) 0.4680(2) 0.1150(17) Uani 1 1 d . . . . .
C9 C 0.3702(3) 0.0870(2) 0.7235(2) 0.0504(7) Uani 1 1 d D . . . .
H91 H 0.336759 0.083828 0.671111 0.060 Uiso 0.715(5) 1 calc R U P A 1
H92 H 0.371988 0.027847 0.746870 0.060 Uiso 0.715(5) 1 calc R U P A 1
H93 H 0.352104 0.074485 0.779053 0.060 Uiso 0.285(5) 1 calc R U P A 2
H94 H 0.362809 0.033083 0.691818 0.060 Uiso 0.285(5) 1 calc R U P A 2
C10 C 0.4799(3) 0.1255(2) 0.71650(18) 0.0492(7) Uani 1 1 d . . . . .
C11 C 0.4593(3) 0.2231(2) 0.7324(2) 0.0568(8) Uani 1 1 d D . . . .
C12 C 0.5518(3) 0.0946(2) 0.7821(2) 0.0531(7) Uani 1 1 d . . . . .
C13 C 0.5281(3) 0.1163(2) 0.6334(2) 0.0558(8) Uani 1 1 d . . . . .
H131 H 0.483779 0.146742 0.594754 0.067 Uiso 1 1 calc R U . . .
H132 H 0.595562 0.145794 0.633274 0.067 Uiso 1 1 calc R U . . .
C14 C 0.5427(4) 0.0213(3) 0.6063(2) 0.0654(10) Uani 1 1 d . . . . .
H141 H 0.474779 -0.007178 0.602585 0.078 Uiso 1 1 calc R U . . .
H142 H 0.583193 -0.010389 0.646517 0.078 Uiso 1 1 calc R U . . .
C15 C 0.5978(3) 0.0137(3) 0.5252(2) 0.0714(10) Uani 1 1 d . . . . .
H151 H 0.587768 -0.045735 0.503619 0.086 Uiso 1 1 calc R U . . .
H152 H 0.567512 0.055875 0.487639 0.086 Uiso 1 1 calc R U . . .
C16 C 0.7081(4) 0.0312(6) 0.5338(3) 0.113(2) Uani 1 1 d . . . . .
H161 H 0.738122 -0.016524 0.565548 0.135 Uiso 1 1 calc R U . . .
H162 H 0.715761 0.085646 0.564697 0.135 Uiso 1 1 calc R U . . .
C17 C 0.7722(4) 0.0407(3) 0.4588(3) 0.0779(12) Uani 1 1 d . . . . .
O13 O 0.2222(2) 0.2137(2) 0.4733(2) 0.0801(9) Uani 1 1 d . . . . .
O14 O 0.2215(2) 0.4124(2) 0.60638(16) 0.0730(8) Uani 1 1 d . . . . .
H14 H 0.174143 0.416228 0.651050 0.110 Uiso 0.5 1 d R U P . .
O15 O 0.0892(2) 0.4002(2) 0.5239(2) 0.0797(9) Uani 1 1 d . . . . .
H15 H 0.046925 0.418946 0.567033 0.120 Uiso 0.5 1 d R U P . .
O11 O 0.8565(3) 0.3303(3) 0.4843(3) 0.0844(10) Uani 0.876(4) 1 d D U P B 1
O12 O 0.3725(2) 0.26225(18) 0.5203(2) 0.0580(7) Uani 0.876(4) 1 d D U P B 1
C21 C 0.8996(5) 0.2903(5) 0.4188(5) 0.1009(17) Uani 0.876(4) 1 d D U P B 1
H211 H 0.861015 0.237287 0.406218 0.151 Uiso 0.876(4) 1 calc R U P B 1
H212 H 0.970976 0.275114 0.430210 0.151 Uiso 0.876(4) 1 calc R U P B 1
H213 H 0.897123 0.330398 0.373810 0.151 Uiso 0.876(4) 1 calc R U P B 1
C22 C 0.7487(4) 0.3290(4) 0.4932(3) 0.0656(10) Uani 0.876(4) 1 d D U P B 1
C23 C 0.6838(4) 0.2896(3) 0.4404(3) 0.0668(10) Uani 0.876(4) 1 d D U P B 1
H23 H 0.709986 0.259437 0.395813 0.080 Uiso 0.876(4) 1 calc R U P B 1
C24 C 0.5761(4) 0.2949(3) 0.4540(3) 0.0610(9) Uani 0.876(4) 1 d D U P B 1
H24 H 0.530051 0.268954 0.417460 0.073 Uiso 0.876(4) 1 calc R U P B 1
C25 C 0.5380(3) 0.3373(2) 0.5196(2) 0.0492(8) Uani 0.876(4) 1 d D U P B 1
C26 C 0.6092(3) 0.3761(3) 0.5737(3) 0.0574(9) Uani 0.876(4) 1 d D U P B 1
H26 H 0.584914 0.404032 0.620057 0.069 Uiso 0.876(4) 1 calc R U P B 1
C27 C 0.7134(3) 0.3729(3) 0.5582(3) 0.0630(10) Uani 0.876(4) 1 d D U P B 1
H27 H 0.760303 0.401158 0.592634 0.076 Uiso 0.876(4) 1 calc R U P B 1
C28 C 0.4242(3) 0.3464(2) 0.5363(2) 0.0480(8) Uani 0.876(4) 1 d D U P B 1
H28 H 0.413721 0.363254 0.592768 0.058 Uiso 0.876(4) 1 calc R U P B 1
O11A O 0.8576(12) 0.290(2) 0.5122(14) 0.084(2) Uani 0.124(4) 1 d D U P B 2
O12A O 0.3784(7) 0.2505(10) 0.4708(15) 0.059(3) Uani 0.124(4) 1 d D U P B 2
C21A C 0.9230(18) 0.254(3) 0.456(2) 0.088(3) Uani 0.124(4) 1 d D U P B 2
H214 H 0.957823 0.203386 0.479192 0.133 Uiso 0.124(4) 1 calc R U P B 2
H215 H 0.974066 0.297659 0.440609 0.133 Uiso 0.124(4) 1 calc R U P B 2
H216 H 0.883400 0.235949 0.410174 0.133 Uiso 0.124(4) 1 calc R U P B 2
C22A C 0.7568(10) 0.313(2) 0.4872(13) 0.0702(18) Uani 0.124(4) 1 d D U P B 2
C23A C 0.7184(11) 0.286(2) 0.4157(12) 0.067(2) Uani 0.124(4) 1 d D U P B 2
H23A H 0.763080 0.267808 0.374500 0.080 Uiso 0.124(4) 1 calc R U P B 2
C24A C 0.6101(11) 0.2851(19) 0.4047(12) 0.063(2) Uani 0.124(4) 1 d D U P B 2
H24A H 0.581704 0.260367 0.358200 0.076 Uiso 0.124(4) 1 calc R U P B 2
C25A C 0.5460(9) 0.3202(13) 0.4615(11) 0.057(2) Uani 0.124(4) 1 d D U P B 2
C26A C 0.5889(12) 0.340(2) 0.5373(10) 0.058(2) Uani 0.124(4) 1 d D U P B 2
H26A H 0.545258 0.354614 0.580234 0.070 Uiso 0.124(4) 1 calc R U P B 2
C27A C 0.6943(12) 0.339(2) 0.5476(12) 0.064(2) Uani 0.124(4) 1 d D U P B 2
H27A H 0.723139 0.356687 0.596510 0.077 Uiso 0.124(4) 1 calc R U P B 2
C28A C 0.4315(10) 0.3333(8) 0.4494(11) 0.057(3) Uani 0.124(4) 1 d D U P B 2
H28A H 0.423367 0.337453 0.390858 0.069 Uiso 0.124(4) 1 calc R U P B 2
C29 C 0.3666(2) 0.4111(2) 0.48203(19) 0.0494(7) Uani 1 1 d D . . . .
H291 H 0.363061 0.469668 0.506577 0.059 Uiso 0.876(4) 1 calc R U P B 1
H292 H 0.401462 0.416211 0.430334 0.059 Uiso 0.876(4) 1 calc R U P B 1
H293 H 0.382625 0.423717 0.537986 0.059 Uiso 0.124(4) 1 calc R U P B 2
H294 H 0.375920 0.464682 0.450148 0.059 Uiso 0.124(4) 1 calc R U P B 2
C30 C 0.2581(3) 0.3721(2) 0.47203(18) 0.0507(7) Uani 1 1 d D . . . .
C31 C 0.2797(3) 0.2735(2) 0.4855(2) 0.0572(8) Uani 1 1 d D . . . .
C32 C 0.1850(3) 0.3982(2) 0.5395(2) 0.0542(8) Uani 1 1 d . . . . .
O16 O -0.0852(5) 0.5703(6) 0.2237(5) 0.0683(18) Uani 0.417(5) 1 d D U P C 1
O17 O 0.0420(7) 0.5700(8) 0.1335(5) 0.0650(19) Uani 0.417(5) 1 d D U P C 1
C33 C 0.2043(13) 0.3708(6) 0.3919(6) 0.048(2) Uani 0.417(5) 1 d D U P C 1
H331 H 0.141022 0.335286 0.394729 0.058 Uiso 0.417(5) 1 calc R U P C 1
H332 H 0.249853 0.345335 0.351263 0.058 Uiso 0.417(5) 1 calc R U P C 1
C34 C 0.1780(8) 0.4660(5) 0.3708(4) 0.0516(16) Uani 0.417(5) 1 d D U P C 1
H341 H 0.142626 0.493850 0.415990 0.062 Uiso 0.417(5) 1 calc R U P C 1
H342 H 0.241993 0.498793 0.360638 0.062 Uiso 0.417(5) 1 calc R U P C 1
C35 C 0.1086(7) 0.4703(5) 0.2974(4) 0.0550(15) Uani 0.417(5) 1 d D U P C 1
H351 H 0.142354 0.439038 0.253328 0.066 Uiso 0.417(5) 1 calc R U P C 1
H352 H 0.043178 0.440221 0.308864 0.066 Uiso 0.417(5) 1 calc R U P C 1
C36 C 0.0861(6) 0.5640(5) 0.2719(4) 0.0616(15) Uani 0.417(5) 1 d D U P C 1
H361 H 0.151228 0.592781 0.256970 0.074 Uiso 0.417(5) 1 calc R U P C 1
H362 H 0.056938 0.596369 0.317186 0.074 Uiso 0.417(5) 1 calc R U P C 1
C37 C 0.0113(6) 0.5695(7) 0.2022(5) 0.0598(16) Uani 0.417(5) 1 d D U P C 1
O16A O -0.1135(5) 0.5375(6) 0.2332(4) 0.0841(18) Uani 0.583(5) 1 d D U P C 2
O17A O 0.0272(5) 0.5525(6) 0.1571(4) 0.0664(15) Uani 0.583(5) 1 d D U P C 2
C33A C 0.2158(9) 0.3956(5) 0.3884(4) 0.0498(17) Uani 0.583(5) 1 d D U P C 2
H333 H 0.256491 0.362952 0.348858 0.060 Uiso 0.583(5) 1 calc R U P C 2
H334 H 0.144462 0.374026 0.384964 0.060 Uiso 0.583(5) 1 calc R U P C 2
C34A C 0.2161(6) 0.4920(4) 0.3646(3) 0.0572(15) Uani 0.583(5) 1 d D U P C 2
H343 H 0.287922 0.512300 0.361110 0.069 Uiso 0.583(5) 1 calc R U P C 2
H344 H 0.181853 0.526183 0.406559 0.069 Uiso 0.583(5) 1 calc R U P C 2
C35A C 0.1622(4) 0.5106(5) 0.2855(3) 0.0597(13) Uani 0.583(5) 1 d D U P C 2
H353 H 0.178584 0.570746 0.268436 0.072 Uiso 0.583(5) 1 calc R U P C 2
H354 H 0.188806 0.469973 0.244924 0.072 Uiso 0.583(5) 1 calc R U P C 2
C36A C 0.0459(4) 0.5003(5) 0.2915(3) 0.0601(13) Uani 0.583(5) 1 d D U P C 2
H363 H 0.029594 0.437542 0.297145 0.072 Uiso 0.583(5) 1 calc R U P C 2
H364 H 0.022008 0.530238 0.339841 0.072 Uiso 0.583(5) 1 calc R U P C 2
C37A C -0.0136(5) 0.5365(6) 0.2210(4) 0.0624(13) Uani 0.583(5) 1 d D U P C 2

loop_
_atom_site_aniso_label
_atom_site_aniso_U_11
_atom_site_aniso_U_22
_atom_site_aniso_U_33
_atom_site_aniso_U_23
_atom_site_aniso_U_13
_atom_site_aniso_U_12
O1 0.064(2) 0.092(3) 0.099(3) 0.014(2) -0.021(2) 0.0010(19)
O2 0.0619(19) 0.0590(18) 0.055(2) -0.0126(17) 0.0025(17) 0.0002(14)
C1 0.079(4) 0.099(4) 0.113(5) 0.017(4) -0.033(4) -0.001(3)
C2 0.059(2) 0.074(2) 0.082(3) 0.008(2) -0.002(2) 0.003(2)
C3 0.069(3) 0.071(2) 0.075(3) 0.012(2) -0.014(2) 0.004(3)
C4 0.060(3) 0.071(3) 0.066(3) 0.006(2) -0.007(2) 0.002(2)
C5 0.048(2) 0.060(2) 0.054(2) -0.0012(18) -0.0027(19) 0.0022(18)
C6 0.054(2) 0.070(3) 0.060(3) 0.001(2) 0.005(2) 0.005(2)
C7 0.056(2) 0.073(3) 0.074(3) 0.001(2) 0.004(2) 0.000(2)
C8 0.049(2) 0.057(2) 0.049(2) -0.0034(17) 0.0019(17) 0.0023(17)
O1A 0.063(3) 0.087(4) 0.088(4) 0.008(4) -0.001(4) 0.006(3)
O2A 0.063(4) 0.055(4) 0.067(4) -0.008(4) 0.003(4) -0.005(3)
C1A 0.067(4) 0.093(5) 0.099(5) 0.010(5) -0.016(4) 0.000(4)
C2A 0.060(3) 0.076(3) 0.080(3) 0.008(3) -0.004(3) 0.003(3)
C3A 0.060(4) 0.071(4) 0.075(4) 0.006(4) -0.008(4) 0.003(4)
C4A 0.062(4) 0.068(4) 0.065(4) 0.004(4) -0.007(4) -0.001(4)
C5A 0.053(4) 0.063(4) 0.058(4) 0.000(3) -0.003(3) 0.002(3)
C6A 0.057(4) 0.067(3) 0.062(4) 0.004(3) -0.003(3) 0.004(3)
C7A 0.062(4) 0.073(4) 0.073(3) 0.002(3) 0.003(3) 0.002(3)
C8A 0.054(4) 0.057(4) 0.057(4) -0.004(3) -0.001(4) -0.001(3)
O3 0.0781(19) 0.0659(15) 0.103(2) -0.0008(16) 0.0018(18) -0.0167(14)
O4 0.0682(17) 0.118(2) 0.0447(13) 0.0197(14) -0.0034(12) -0.0011(16)
O5 0.0491(14) 0.119(2) 0.0627(17) 0.0114(16) -0.0062(12) 0.0004(14)
O6 0.0596(17) 0.105(2) 0.0717(18) 0.0062(16) 0.0111(14) 0.0009(15)
O7 0.064(2) 0.215(5) 0.066(2) 0.031(3) 0.0079(16) 0.000(2)
C9 0.0491(16) 0.0544(15) 0.0477(17) -0.0020(13) 0.0011(13) -0.0004(13)
C10 0.0480(17) 0.0605(16) 0.0392(15) 0.0056(12) -0.0016(12) -0.0007(13)
C11 0.063(2) 0.0603(17) 0.0466(16) 0.0000(14) -0.0022(15) -0.0073(15)
C12 0.0503(17) 0.0682(19) 0.0409(16) 0.0054(13) -0.0007(13) 0.0009(14)
C13 0.0584(19) 0.0666(19) 0.0424(16) 0.0128(14) 0.0048(14) 0.0020(15)
C14 0.075(2) 0.072(2) 0.0496(18) 0.0022(16) 0.0165(16) 0.0035(18)
C15 0.068(2) 0.093(3) 0.053(2) -0.0039(19) 0.0047(17) 0.002(2)
C16 0.063(3) 0.219(8) 0.056(3) 0.007(3) 0.006(2) 0.005(4)
C17 0.072(3) 0.111(3) 0.051(2) 0.012(2) 0.0021(19) 0.015(2)
O13 0.0673(17) 0.0715(16) 0.101(2) -0.0199(16) -0.0023(16) -0.0061(13)
O14 0.0549(15) 0.119(2) 0.0455(13) -0.0119(14) 0.0003(11) 0.0136(15)
O15 0.0467(14) 0.121(2) 0.0711(18) -0.0256(17) -0.0052(13) 0.0171(15)
O11 0.0535(16) 0.102(2) 0.098(2) -0.0114(19) 0.0158(16) 0.0073(16)
O12 0.0465(13) 0.0562(14) 0.071(2) 0.0120(14) -0.0015(13) 0.0042(11)
C21 0.065(3) 0.116(4) 0.122(4) -0.020(3) 0.032(3) 0.005(3)
C22 0.0532(18) 0.072(2) 0.072(2) 0.0024(18) 0.0015(17) 0.0094(17)
C23 0.066(2) 0.069(2) 0.066(2) -0.0044(18) 0.0154(18) 0.005(2)
C24 0.057(2) 0.065(2) 0.061(2) 0.0015(17) 0.0082(18) 0.0020(17)
C25 0.0412(16) 0.0568(17) 0.0496(17) 0.0134(14) 0.0025(14) 0.0097(14)
C26 0.0506(19) 0.069(2) 0.0524(19) 0.0073(17) -0.0033(15) 0.0105(16)
C27 0.051(2) 0.073(2) 0.066(2) 0.0032(18) -0.0049(17) 0.0055(17)
C28 0.0433(17) 0.0556(17) 0.0450(17) 0.0086(14) 0.0000(13) 0.0075(13)
O11A 0.060(4) 0.096(4) 0.095(4) -0.008(4) 0.014(4) 0.008(4)
O12A 0.052(5) 0.059(5) 0.067(6) 0.014(5) 0.000(5) 0.002(5)
C21A 0.058(5) 0.104(5) 0.103(5) -0.012(5) 0.020(5) 0.009(5)
C22A 0.056(3) 0.079(3) 0.076(3) -0.001(3) 0.008(3) 0.008(3)
C23A 0.058(4) 0.071(4) 0.070(4) -0.001(4) 0.010(4) 0.005(4)
C24A 0.060(4) 0.067(4) 0.062(4) 0.000(4) 0.006(4) 0.001(4)
C25A 0.052(4) 0.062(4) 0.058(4) 0.006(4) 0.005(4) 0.004(4)
C26A 0.053(4) 0.064(4) 0.057(4) 0.005(4) 0.002(4) 0.004(4)
C27A 0.054(4) 0.072(4) 0.066(4) 0.005(4) -0.001(4) 0.006(4)
C28A 0.051(5) 0.062(5) 0.059(5) 0.008(5) 0.001(5) 0.004(5)
C29 0.0470(16) 0.0570(16) 0.0443(15) 0.0052(12) -0.0007(13) 0.0092(13)
C30 0.0474(16) 0.0638(17) 0.0409(15) -0.0056(13) -0.0055(12) 0.0098(14)
C31 0.0488(17) 0.0654(19) 0.0575(19) -0.0053(15) 0.0049(15) 0.0040(15)
C32 0.0429(17) 0.072(2) 0.0473(17) -0.0086(15) -0.0018(13) 0.0092(14)
O16 0.056(3) 0.093(4) 0.056(3) 0.018(3) -0.001(3) 0.003(3)
O17 0.058(4) 0.096(5) 0.041(4) 0.013(3) -0.001(3) 0.009(3)
C33 0.056(4) 0.044(4) 0.045(3) -0.013(3) -0.009(3) 0.008(4)
C34 0.055(3) 0.059(4) 0.040(3) -0.001(3) -0.010(3) 0.003(3)
C35 0.056(3) 0.068(3) 0.041(3) 0.002(3) -0.008(3) 0.003(3)
C36 0.061(3) 0.078(3) 0.045(3) 0.004(3) -0.010(3) 0.005(3)
C37 0.053(3) 0.085(4) 0.042(3) 0.009(3) -0.004(3) 0.008(3)
O16A 0.061(3) 0.126(5) 0.065(3) 0.014(3) -0.002(3) 0.022(3)
O17A 0.055(3) 0.100(4) 0.043(3) 0.013(3) -0.004(3) 0.010(2)
C33A 0.058(3) 0.051(4) 0.041(2) -0.010(2) -0.014(2) 0.006(3)
C34A 0.067(3) 0.060(3) 0.045(3) 0.002(2) -0.018(3) 0.007(3)
C35A 0.063(3) 0.073(3) 0.043(2) 0.005(2) -0.008(2) 0.008(2)
C36A 0.059(3) 0.079(3) 0.041(2) 0.009(2) -0.002(2) 0.013(3)
C37A 0.056(3) 0.091(3) 0.041(2) 0.007(2) -0.003(2) 0.017(2)

loop_
_atom_type_symbol
_atom_type_description
_atom_type_scat_dispersion_real
_atom_type_scat_dispersion_imag
_atom_type_scat_source
C C 0.0181 0.0091 'International Tables Vol C Tables 4.2.6.8 and 6.1.1.4'
H H 0.0000 0.0000 'International Tables Vol C Tables 4.2.6.8 and 6.1.1.4'
O O 0.0492 0.0322 'International Tables Vol C Tables 4.2.6.8 and 6.1.1.4'

loop_
_geom_angle_atom_site_label_1
_geom_angle_atom_site_label_2
_geom_angle_atom_site_label_3
_geom_angle
C2 O1 C1 118.0(6)
C11 O2 C8 111.7(3)
O1 C1 H11 109.5
O1 C1 H12 109.5
H11 C1 H12 109.5
O1 C1 H13 109.5
H11 C1 H13 109.5
H12 C1 H13 109.5
C3 C2 C7 121.1(5)
C3 C2 O1 124.5(6)
C7 C2 O1 114.0(6)
C2 C3 C4 118.9(6)
C2 C3 H3 120.6
C4 C3 H3 120.6
C5 C4 C3 121.4(6)
C5 C4 H41 119.3
C3 C4 H41 119.3
C4 C5 C6 117.3(5)
C4 C5 C8 122.1(5)
C6 C5 C8 120.5(5)
C7 C6 C5 121.1(5)
C7 C6 H6 119.5
C5 C6 H6 119.5
C2 C7 C6 120.0(6)
C2 C7 H7 120.0
C6 C7 H7 120.0
O2 C8 C5 110.4(4)
O2 C8 C9 103.6(3)
C5 C8 C9 115.8(4)
O2 C8 H8 108.9
C5 C8 H8 108.9
C9 C8 H8 108.9
C2A O1A C1A 117.0(9)
C11 O2A C8A 110.9(6)
O1A C1A H104 109.5
O1A C1A H105 109.5
H104 C1A H105 109.5
O1A C1A H106 109.5
H104 C1A H106 109.5
H105 C1A H106 109.5
C7A C2A C3A 120.5(8)
C7A C2A O1A 114.2(11)
C3A C2A O1A 122.0(9)
C2A C3A C4A 118.5(7)
C2A C3A H3A 120.8
C4A C3A H3A 120.8
C5A C4A C3A 121.7(7)
C5A C4A H4A 119.2
C3A C4A H4A 119.2
C4A C5A C6A 117.1(6)
C4A C5A C8A 121.2(7)
C6A C5A C8A 121.7(7)
C7A C6A C5A 120.9(7)
C7A C6A H6A 119.5
C5A C6A H6A 119.5
C2A C7A C6A 120.1(8)
C2A C7A H7A 120.0
C6A C7A H7A 120.0
O2A C8A C5A 110.5(6)
O2A C8A C9 102.9(6)
C5A C8A C9 121.1(7)
O2A C8A H8A 107.2
C5A C8A H8A 107.2
C9 C8A H8A 107.2
C12 O4 H5 124.9
C12 O5 H4 116.0
C8 C9 C10 104.2(3)
C10 C9 C8A 101.5(4)
C8 C9 H91 110.9
C10 C9 H91 110.9
C8 C9 H92 110.9
C10 C9 H92 110.9
H91 C9 H92 108.9
C10 C9 H93 111.5
C8A C9 H93 111.5
C10 C9 H94 111.5
C8A C9 H94 111.5
H93 C9 H94 109.3
C12 C10 C11 106.2(3)
C12 C10 C13 112.5(3)
C11 C10 C13 108.5(3)
C12 C10 C9 113.1(3)
C11 C10 C9 101.3(3)
C13 C10 C9 114.1(3)
O3 C11 O2 121.2(4)
O3 C11 O2A 117.9(5)
O3 C11 C10 127.0(3)
O2 C11 C10 111.0(3)
O2A C11 C10 109.4(4)
O4 C12 O5 123.4(3)
O4 C12 C10 117.6(3)
O5 C12 C10 118.9(3)
C14 C13 C10 114.1(3)
C14 C13 H131 108.7
C10 C13 H131 108.7
C14 C13 H132 108.7
C10 C13 H132 108.7
H131 C13 H132 107.6
C13 C14 C15 113.1(3)
C13 C14 H141 109.0
C15 C14 H141 109.0
C13 C14 H142 109.0
C15 C14 H142 109.0
H141 C14 H142 107.8
C16 C15 C14 110.6(4)
C16 C15 H151 109.5
C14 C15 H151 109.5
C16 C15 H152 109.5
C14 C15 H152 109.5
H151 C15 H152 108.1
C15 C16 C17 118.1(4)
C15 C16 H161 107.8
C17 C16 H161 107.8
C15 C16 H162 107.8
C17 C16 H162 107.8
H161 C16 H162 107.1
O7 C17 O6 124.1(4)
O7 C17 C16 115.8(4)
O6 C17 C16 120.1(4)
C32 O14 H14 118.1
C32 O15 H15 114.4
C21 O11 C22 118.8(5)
C31 O12 C28 112.0(3)
O11 C21 H211 109.5
O11 C21 H212 109.5
H211 C21 H212 109.5
O11 C21 H213 109.5
H211 C21 H213 109.5
H212 C21 H213 109.5
C27 C22 C23 122.2(4)
C27 C22 O11 114.4(4)
C23 C22 O11 123.4(4)
C22 C23 C24 118.6(5)
C22 C23 H23 120.7
C24 C23 H23 120.7
C25 C24 C23 120.8(5)
C25 C24 H24 119.6
C23 C24 H24 119.6
C24 C25 C26 118.5(4)
C24 C25 C28 123.1(4)
C26 C25 C28 118.4(3)
C27 C26 C25 120.0(4)
C27 C26 H26 120.0
C25 C26 H26 120.0
C22 C27 C26 119.9(5)
C22 C27 H27 120.0
C26 C27 H27 120.0
O12 C28 C25 109.3(3)
O12 C28 C29 103.2(3)
C25 C28 C29 115.0(3)
O12 C28 H28 109.7
C25 C28 H28 109.7
C29 C28 H28 109.7
C21A O11A C22A 117.5(10)
C31 O12A C28A 105.3(10)
O11A C21A H214 109.5
O11A C21A H215 109.5
H214 C21A H215 109.5
O11A C21A H216 109.5
H214 C21A H216 109.5
H215 C21A H216 109.5
C27A C22A C23A 122.0(7)
C27A C22A O11A 113.5(9)
C23A C22A O11A 121.7(10)
C22A C23A C24A 118.5(7)
C22A C23A H23A 120.7
C24A C23A H23A 120.7
C25A C24A C23A 120.4(7)
C25A C24A H24A 119.8
C23A C24A H24A 119.8
C24A C25A C26A 118.1(6)
C24A C25A C28A 123.5(7)
C26A C25A C28A 118.3(7)
C27A C26A C25A 119.8(7)
C27A C26A H26A 120.1
C25A C26A H26A 120.1
C22A C27A C26A 120.0(7)
C22A C27A H27A 120.0
C26A C27A H27A 120.0
O12A C28A C25A 108.1(7)
O12A C28A C29 108.2(10)
C25A C28A C29 125.8(10)
O12A C28A H28A 104.2
C25A C28A H28A 104.2
C29 C28A H28A 104.2
C30 C29 C28 105.2(3)
C30 C29 C28A 99.3(6)
C30 C29 H291 110.7
C28 C29 H291 110.7
C30 C29 H292 110.7
C28 C29 H292 110.7
H291 C29 H292 108.8
C30 C29 H293 111.9
C28A C29 H293 111.9
C30 C29 H294 111.9
C28A C29 H294 111.9
H293 C29 H294 109.6
C33 C30 C32 112.2(7)
C33 C30 C29 121.5(7)
C32 C30 C29 112.6(3)
C33 C30 C31 101.6(4)
C32 C30 C31 104.8(3)
C29 C30 C31 101.2(2)
C32 C30 C33A 113.2(5)
C29 C30 C33A 109.5(5)
C31 C30 C33A 114.9(4)
O13 C31 O12A 111.2(8)
O13 C31 O12 122.3(4)
O13 C31 C30 127.1(3)
O12A C31 C30 113.4(7)
O12 C31 C30 110.4(3)
O14 C32 O15 123.8(3)
O14 C32 C30 118.8(3)
O15 C32 C30 117.3(3)
C30 C33 C34 107.2(5)
C30 C33 H331 110.3
C34 C33 H331 110.3
C30 C33 H332 110.3
C34 C33 H332 110.3
H331 C33 H332 108.5
C35 C34 C33 111.0(5)
C35 C34 H341 109.4
C33 C34 H341 109.4
C35 C34 H342 109.4
C33 C34 H342 109.4
H341 C34 H342 108.0
C36 C35 C34 112.4(5)
C36 C35 H351 109.1
C34 C35 H351 109.1
C36 C35 H352 109.1
C34 C35 H352 109.1
H351 C35 H352 107.9
C35 C36 C37 113.0(6)
C35 C36 H361 109.0
C37 C36 H361 109.0
C35 C36 H362 109.0
C37 C36 H362 109.0
H361 C36 H362 107.8
O17 C37 O16 125.1(6)
O17 C37 C36 121.4(7)
O16 C37 C36 113.4(6)
C34A C33A C30 117.4(5)
C34A C33A H333 107.9
C30 C33A H333 107.9
C34A C33A H334 107.9
C30 C33A H334 107.9
H333 C33A H334 107.2
C33A C34A C35A 114.0(5)
C33A C34A H343 108.8
C35A C34A H343 108.8
C33A C34A H344 108.8
C35A C34A H344 108.8
H343 C34A H344 107.6
C36A C35A C34A 112.1(4)
C36A C35A H353 109.2
C34A C35A H353 109.2
C36A C35A H354 109.2
C34A C35A H354 109.2
H353 C35A H354 107.9
C37A C36A C35A 114.6(5)
C37A C36A H363 108.6
C35A C36A H363 108.6
C37A C36A H364 108.6
C35A C36A H364 108.6
H363 C36A H364 107.6
O17A C37A O16A 124.2(5)
O17A C37A C36A 122.6(5)
O16A C37A C36A 112.6(6)

loop_
_geom_bond_atom_site_label_1
_geom_bond_atom_site_label_2
_geom_bond_distance
O1 C2 1.388(7)
O1 C1 1.395(9)
O2 C11 1.331(5)
O2 C8 1.458(5)
C1 H11 0.9700
C1 H12 0.9700
C1 H13 0.9700
C2 C3 1.361(8)
C2 C7 1.364(7)
C3 C4 1.410(9)
C3 H3 0.9400
C4 C5 1.382(8)
C4 H41 0.9400
C5 C6 1.402(8)
C5 C8 1.482(6)
C6 C7 1.378(8)
C6 H6 0.9400
C7 H7 0.9400
C8 C9 1.530(5)
C8 H8 0.9900
O1A C2A 1.395(10)
O1A C1A 1.398(11)
O2A C11 1.354(6)
O2A C8A 1.465(8)
C1A H104 0.9700
C1A H105 0.9700
C1A H106 0.9700
C2A C7A 1.363(9)
C2A C3A 1.367(9)
C3A C4A 1.402(10)
C3A H3A 0.9400
C4A C5A 1.389(10)
C4A H4A 0.9400
C5A C6A 1.397(10)
C5A C8A 1.482(7)
C6A C7A 1.383(9)
C6A H6A 0.9400
C7A H7A 0.9400
C8A C9 1.543(6)
C8A H8A 0.9900
O3 C11 1.194(5)
O4 C12 1.253(4)
O4 H5 0.8335
O5 C12 1.258(5)
O5 H4 0.9654
O6 C17 1.245(6)
O7 C17 1.236(6)
C9 C10 1.537(5)
C9 H91 0.9800
C9 H92 0.9800
C9 H93 0.9800
C9 H94 0.9800
C10 C12 1.515(4)
C10 C11 1.528(5)
C10 C13 1.534(4)
C13 C14 1.523(5)
C13 H131 0.9800
C13 H132 0.9800
C14 C15 1.540(5)
C14 H141 0.9800
C14 H142 0.9800
C15 C16 1.456(7)
C15 H151 0.9800
C15 H152 0.9800
C16 C17 1.513(6)
C16 H161 0.9800
C16 H162 0.9800
O13 C31 1.190(5)
O14 C32 1.237(4)
O14 H14 0.9694
O15 C32 1.264(4)
O15 H15 0.9506
O11 C21 1.373(7)
O11 C22 1.400(5)
O12 C31 1.345(4)
O12 C28 1.466(5)
C21 H211 0.9700
C21 H212 0.9700
C21 H213 0.9700
C22 C27 1.357(7)
C22 C23 1.359(7)
C23 C24 1.412(6)
C23 H23 0.9400
C24 C25 1.366(6)
C24 H24 0.9400
C25 C26 1.421(6)
C25 C28 1.502(5)
C26 C27 1.372(6)
C26 H26 0.9400
C27 H27 0.9400
C28 C29 1.532(4)
C28 H28 0.9900
O11A C21A 1.375(10)
O11A C22A 1.410(9)
O12A C31 1.345(7)
O12A C28A 1.476(9)
C21A H214 0.9700
C21A H215 0.9700
C21A H216 0.9700
C22A C27A 1.357(9)
C22A C23A 1.361(9)
C23A C24A 1.412(9)
C23A H23A 0.9400
C24A C25A 1.369(9)
C24A H24A 0.9400
C25A C26A 1.421(9)
C25A C28A 1.507(7)
C26A C27A 1.372(8)
C26A H26A 0.9400
C27A H27A 0.9400
C28A C29 1.547(7)
C28A H28A 0.9900
C29 C30 1.531(5)
C29 H291 0.9800
C29 H292 0.9800
C29 H293 0.9800
C29 H294 0.9800
C30 C33 1.514(5)
C30 C32 1.526(4)
C30 C31 1.537(5)
C30 C33A 1.548(5)
O16 C37 1.298(9)
O17 C37 1.219(9)
C33 C34 1.526(6)
C33 H331 0.9800
C33 H332 0.9800
C34 C35 1.525(5)
C34 H341 0.9800
C34 H342 0.9800
C35 C36 1.513(5)
C35 H351 0.9800
C35 H352 0.9800
C36 C37 1.519(5)
C36 H361 0.9800
C36 H362 0.9800
O16A C37A 1.306(8)
O17A C37A 1.218(8)
C33A C34A 1.516(5)
C33A H333 0.9800
C33A H334 0.9800
C34A C35A 1.525(5)
C34A H343 0.9800
C34A H344 0.9800
C35A C36A 1.514(5)
C35A H353 0.9800
C35A H354 0.9800
C36A C37A 1.513(5)
C36A H363 0.9800
C36A H364 0.9800

loop_
_geom_hbond_atom_site_label_D
_geom_hbond_atom_site_label_H
_geom_hbond_atom_site_label_A
_geom_hbond_distance_DH
_geom_hbond_distance_HA
_geom_hbond_distance_DA
_geom_hbond_angle_DHA
_geom_hbond_site_symmetry_A
_geom_hbond_publ_flag
O5 H4 O6 0.97 1.78 2.700(4) 158.2 4_655 yes
O4 H5 O7 0.83 1.78 2.603(4) 167.9 4_655 yes
O14 H14 O16 0.97 1.69 2.655(8) 174.6 2_565 yes
O14 H14 O16A 0.97 1.73 2.656(7) 157.5 2_565 yes
O14 H14 O17A 0.97 2.65 3.366(7) 131.4 2_565 yes
O15 H15 O17 0.95 1.61 2.541(9) 165.7 2_565 yes
O15 H15 O17A 0.95 1.84 2.788(7) 174.1 2_565 yes

loop_
_geom_torsion_atom_site_label_1
_geom_torsion_atom_site_label_2
_geom_torsion_atom_site_label_3
_geom_torsion_atom_site_label_4
_geom_torsion
C1 O1 C2 C3 -11(2)
C1 O1 C2 C7 175.8(10)
C7 C2 C3 C4 -4.2(19)
O1 C2 C3 C4 -176.7(12)
C2 C3 C4 C5 1.0(13)
C3 C4 C5 C6 0.5(9)
C3 C4 C5 C8 178.4(6)
C4 C5 C6 C7 1.1(8)
C8 C5 C6 C7 -176.8(5)
C3 C2 C7 C6 5.9(19)
O1 C2 C7 C6 179.1(9)
C5 C6 C7 C2 -4.3(12)
C11 O2 C8 C5 -144.1(4)
C11 O2 C8 C9 -19.5(5)
C4 C5 C8 O2 51.7(7)
C6 C5 C8 O2 -130.5(5)
C4 C5 C8 C9 -65.5(6)
C6 C5 C8 C9 112.3(5)
C1A O1A C2A C7A 172(2)
C1A O1A C2A C3A 13(4)
C7A C2A C3A C4A 13(4)
O1A C2A C3A C4A 171(3)
C2A C3A C4A C5A -7(3)
C3A C4A C5A C6A 2(2)
C3A C4A C5A C8A -178.7(14)
C4A C5A C6A C7A -2(2)
C8A C5A C6A C7A 178.8(14)
C3A C2A C7A C6A -13(5)
O1A C2A C7A C6A -172(2)
C5A C6A C7A C2A 7(3)
C11 O2A C8A C5A 153.4(8)
C11 O2A C8A C9 22.7(10)
C4A C5A C8A O2A 98.3(12)
C6A C5A C8A O2A -82.4(14)
C4A C5A C8A C9 -141.5(11)
C6A C5A C8A C9 37.9(15)
O2 C8 C9 C10 27.9(4)
C5 C8 C9 C10 148.9(4)
O2A C8A C9 C10 -35.3(7)
C5A C8A C9 C10 -159.2(7)
C8 C9 C10 C12 87.5(3)
C8A C9 C10 C12 147.8(4)
C8 C9 C10 C11 -25.8(3)
C8A C9 C10 C11 34.5(5)
C8 C9 C10 C13 -142.1(3)
C8A C9 C10 C13 -81.8(5)
C8 O2 C11 O3 -167.9(4)
C8 O2 C11 C10 2.6(5)
C8A O2A C11 O3 155.1(7)
C8A O2A C11 C10 0.0(10)
C12 C10 C11 O3 66.7(5)
C13 C10 C11 O3 -54.5(5)
C9 C10 C11 O3 -174.9(4)
C12 C10 C11 O2 -103.2(4)
C13 C10 C11 O2 135.6(3)
C9 C10 C11 O2 15.2(4)
C12 C10 C11 O2A -141.0(6)
C13 C10 C11 O2A 97.8(6)
C9 C10 C11 O2A -22.6(6)
C11 C10 C12 O4 80.0(4)
C13 C10 C12 O4 -161.4(4)
C9 C10 C12 O4 -30.2(5)
C11 C10 C12 O5 -97.0(4)
C13 C10 C12 O5 21.6(5)
C9 C10 C12 O5 152.8(3)
C12 C10 C13 C14 68.5(4)
C11 C10 C13 C14 -174.2(3)
C9 C10 C13 C14 -62.1(4)
C10 C13 C14 C15 -176.1(3)
C13 C14 C15 C16 75.3(6)
C14 C15 C16 C17 -170.7(5)
C15 C16 C17 O7 -166.8(6)
C15 C16 C17 O6 15.0(10)
C21 O11 C22 C27 -177.7(6)
C21 O11 C22 C23 0.4(9)
C27 C22 C23 C24 0.1(8)
O11 C22 C23 C24 -177.9(5)
C22 C23 C24 C25 -1.2(7)
C23 C24 C25 C26 0.2(6)
C23 C24 C25 C28 178.9(4)
C24 C25 C26 C27 2.0(6)
C28 C25 C26 C27 -176.7(4)
C23 C22 C27 C26 2.1(8)
O11 C22 C27 C26 -179.7(4)
C25 C26 C27 C22 -3.2(7)
C31 O12 C28 C25 -140.8(3)
C31 O12 C28 C29 -18.0(4)
C24 C25 C28 O12 43.4(5)
C26 C25 C28 O12 -137.9(3)
C24 C25 C28 C29 -72.1(5)
C26 C25 C28 C29 106.6(4)
C21A O11A C22A C27A 173(4)
C21A O11A C22A C23A 12(5)
C27A C22A C23A C24A 0(5)
O11A C22A C23A C24A 160(3)
C22A C23A C24A C25A 7(5)
C23A C24A C25A C26A -13(4)
C23A C24A C25A C28A 171(2)
C24A C25A C26A C27A 11(4)
C28A C25A C26A C27A -172(3)
C23A C22A C27A C26A -1(5)
O11A C22A C27A C26A -162(3)
C25A C26A C27A C22A -5(5)
C31 O12A C28A C25A 159.5(13)
C31 O12A C28A C29 20(2)
C24A C25A C28A O12A 86(2)
C26A C25A C28A O12A -90(3)
C24A C25A C28A C29 -144(2)
C26A C25A C28A C29 40(2)
O12 C28 C29 C30 27.4(3)
C25 C28 C29 C30 146.4(3)
O12A C28A C29 C30 -33.8(14)
C25A C28A C29 C30 -163.7(11)
C28 C29 C30 C33 -137.5(5)
C28 C29 C30 C32 85.2(3)
C28A C29 C30 C32 143.6(8)
C28 C29 C30 C31 -26.2(3)
C28A C29 C30 C31 32.2(8)
C28A C29 C30 C33A -89.5(9)
C28A O12A C31 O13 153.1(12)
C28A O12A C31 C30 2(2)
C28 O12 C31 O13 -174.1(4)
C28 O12 C31 C30 1.0(4)
C33 C30 C31 O13 -43.1(9)
C32 C30 C31 O13 73.8(5)
C29 C30 C31 O13 -168.9(4)
C33A C30 C31 O13 -51.1(7)
C32 C30 C31 O12A -140.9(13)
C29 C30 C31 O12A -23.6(13)
C33A C30 C31 O12A 94.2(14)
C33 C30 C31 O12 142.0(8)
C32 C30 C31 O12 -101.0(3)
C29 C30 C31 O12 16.2(4)
C33 C30 C32 O14 -171.2(5)
C29 C30 C32 O14 -29.8(5)
C31 C30 C32 O14 79.4(4)
C33A C30 C32 O14 -154.6(5)
C33 C30 C32 O15 11.9(6)
C29 C30 C32 O15 153.2(3)
C31 C30 C32 O15 -97.6(4)
C33A C30 C32 O15 28.4(6)
C32 C30 C33 C34 68.5(11)
C29 C30 C33 C34 -69.0(12)
C31 C30 C33 C34 180.0(9)
C30 C33 C34 C35 -171.1(9)
C33 C34 C35 C36 -176.6(10)
C34 C35 C36 C37 -176.1(8)
C35 C36 C37 O17 -90.4(12)
C35 C36 C37 O16 87.2(10)
C32 C30 C33A C34A 73.2(10)
C29 C30 C33A C34A -53.3(10)
C31 C30 C33A C34A -166.4(7)
C30 C33A C34A C35A -173.5(7)
C33A C34A C35A C36A 71.3(9)
C34A C35A C36A C37A 167.4(6)
C35A C36A C37A O17A 17.1(11)
C35A C36A C37A O16A -171.1(7)
